data_4302055
loop_
_publ_author_name
'Antonio Sousa-Pedrares'
'Mar\'ia Luz Dur\'an'
'Jos\'e Arturo Garc\'ia-V\'azquez'
'Jaime Romero'
'Antonio Sousa'
'Jos\'e A. Real'

_publ_section_title
;
Synthesis and X-ray Structures of a Series of Heteroleptic Selenites of
Copper
;
_journal_name_full 'Inorganic Chemistry'
_journal_page_first 4031
_journal_page_last 4043
_journal_paper_doi 10.1021/ic8019099
_journal_volume 48
_journal_year 2009
_chemical_formula_sum 'C24 H36 Cu2 N4 O16 Se2'
_chemical_formula_weight 921.57
_chemical_name_systematic
;
 ?
;
_space_group_IT_number 2
_symmetry_cell_setting triclinic
_symmetry_space_group_name_Hall '-P 1'
_symmetry_space_group_name_H-M 'P -1'
_atom_sites_solution_hydrogens geom
_atom_sites_solution_primary direct
_atom_sites_solution_secondary difmap
_audit_creation_method SHELXL-97
_cell_angle_alpha 99.345(3)
_cell_angle_beta 94.413(3)
_cell_angle_gamma 110.329(3)
_cell_formula_units_Z 1
_cell_length_a 7.3902(14)
_cell_length_b 10.1998(19)
_cell_length_c 11.492(2)
_cell_measurement_reflns_used 1442
_cell_measurement_temperature 120(2)
_cell_measurement_theta_max 26.73
_cell_measurement_theta_min 2.97
_cell_volume 793.1(3)
_computing_cell_refinement 'BRUKER Smart'
_computing_data_collection 'BRUKER Smart'
_computing_structure_refinement 'SHELXL-97 (Sheldrick, 1997)'
_diffrn_ambient_temperature 120(2)
_diffrn_measured_fraction_theta_full 0.993
_diffrn_measured_fraction_theta_max 0.993
_diffrn_measurement_device_type 'Smart-CCD-1000 BRUKER'
_diffrn_measurement_method 'omega scans'
_diffrn_radiation_monochromator graphite
_diffrn_radiation_source 'fine-focus sealed tube'
_diffrn_radiation_type MoK\a
_diffrn_radiation_wavelength 0.71073
_diffrn_reflns_av_R_equivalents 0.0281
_diffrn_reflns_av_sigmaI/netI 0.0280
_diffrn_reflns_limit_h_max 9
_diffrn_reflns_limit_h_min -9
_diffrn_reflns_limit_k_max 12
_diffrn_reflns_limit_k_min -12
_diffrn_reflns_limit_l_max 14
_diffrn_reflns_limit_l_min 0
_diffrn_reflns_number 9274
_diffrn_reflns_theta_full 26.79
_diffrn_reflns_theta_max 26.79
_diffrn_reflns_theta_min 1.81
_exptl_absorpt_coefficient_mu 3.716
_exptl_absorpt_correction_T_max 0.6242
_exptl_absorpt_correction_T_min 0.4336
_exptl_absorpt_correction_type multi-scan
_exptl_crystal_colour Blue
_exptl_crystal_density_diffrn 1.929
_exptl_crystal_density_method 'not measured'
_exptl_crystal_description Prism
_exptl_crystal_F_000 462
_exptl_crystal_size_max 0.27
_exptl_crystal_size_mid 0.20
_exptl_crystal_size_min 0.14
_refine_diff_density_max 0.436
_refine_diff_density_min -0.760
_refine_diff_density_rms 0.092
_refine_ls_extinction_method none
_refine_ls_goodness_of_fit_ref 1.075
_refine_ls_hydrogen_treatment mixed
_refine_ls_matrix_type full
_refine_ls_number_parameters 255
_refine_ls_number_reflns 3370
_refine_ls_number_restraints 2
_refine_ls_restrained_S_all 1.079
_refine_ls_R_factor_all 0.0315
_refine_ls_R_factor_gt 0.0249
_refine_ls_shift/su_max 0.000
_refine_ls_shift/su_mean 0.000
_refine_ls_structure_factor_coef Fsqd
_refine_ls_weighting_details 'calc w=1/[\s^2^(Fo^2^)+(0.0454P)^2^+0.0000P] where P=(Fo^2^+2Fc^2^)/3'
_refine_ls_weighting_scheme calc
_refine_ls_wR_factor_gt 0.0680
_refine_ls_wR_factor_ref 0.0709
_reflns_number_gt 2898
_reflns_number_total 3370
_reflns_threshold_expression >2sigma(I)
_cod_data_source_file ic8019099_si_001_3.cif
_cod_data_source_block Compound3
_cod_depositor_comments
;
The following automatic conversions were performed:
'_symmetry_cell_setting' value 'Triclinic' changed to 'triclinic'
according to '/home/saulius/struct/CIF-dictionaries/cif_core.dic'
dictionary named 'cif_core.dic' version 2.4.1 from 2010-06-29.

Automatic conversion script
Id: cif_fix_enum 1527 2010-12-29 10:47:43Z saulius 
;
_cod_database_code 4302055

loop_
_symmetry_equiv_pos_as_xyz
'x, y, z'
'-x, -y, -z'

loop_
_atom_site_label
_atom_site_type_symbol
_atom_site_fract_x
_atom_site_fract_y
_atom_site_fract_z
_atom_site_U_iso_or_equiv
_atom_site_adp_type
_atom_site_occupancy
_atom_site_symmetry_multiplicity
_atom_site_calc_flag
_atom_site_refinement_flags
_atom_site_disorder_assembly
_atom_site_disorder_group
Cu1 Cu 0.39894(4) 0.50935(3) 0.20942(2) 0.01268(9) Uani 1 1 d . . .
Se1 Se 0.72373(3) 0.66346(2) 0.058981(18) 0.01209(8) Uani 1 1 d . . .
O1 O 0.5596(2) 0.67419(17) 0.15307(14) 0.0154(3) Uani 1 1 d . . .
O2 O 0.5845(2) 0.63186(17) -0.07665(14) 0.0153(3) Uani 1 1 d . . .
O3 O 0.8640(2) 0.83617(18) 0.07857(15) 0.0184(4) Uani 1 1 d . . .
O4 O 0.1296(3) 0.5486(2) 0.14368(17) 0.0199(4) Uani 1 1 d . . .
N1 N 0.2308(3) 0.3588(2) 0.29041(16) 0.0143(4) Uani 1 1 d . . .
N2 N 0.4411(3) 0.6323(2) 0.37342(17) 0.0149(4) Uani 1 1 d . . .
C1 C 0.1196(3) 0.2241(3) 0.2435(2) 0.0183(5) Uani 1 1 d . . .
H1 H 0.1262 0.1857 0.1636 0.022 Uiso 1 1 calc R . .
C2 C -0.0079(4) 0.1364(3) 0.3082(2) 0.0219(5) Uani 1 1 d . . .
H2 H -0.0893 0.0414 0.2714 0.026 Uiso 1 1 calc R . .
C3 C -0.0136(4) 0.1891(3) 0.4242(2) 0.0215(5) Uani 1 1 d . . .
H3 H -0.0965 0.1298 0.4693 0.026 Uiso 1 1 calc R . .
C4 C 0.1024(3) 0.3302(3) 0.4768(2) 0.0171(5) Uani 1 1 d . . .
C5 C 0.2195(3) 0.4119(3) 0.4051(2) 0.0143(5) Uani 1 1 d . . .
C6 C 0.3347(3) 0.5598(3) 0.4500(2) 0.0149(5) Uani 1 1 d . . .
C7 C 0.3330(4) 0.6242(3) 0.5678(2) 0.0179(5) Uani 1 1 d . . .
C8 C 0.4473(4) 0.7703(3) 0.6055(2) 0.0214(5) Uani 1 1 d . . .
H8 H 0.4499 0.8188 0.6839 0.026 Uiso 1 1 calc R . .
C9 C 0.5548(4) 0.8416(3) 0.5278(2) 0.0224(5) Uani 1 1 d . . .
H9 H 0.6334 0.9400 0.5523 0.027 Uiso 1 1 calc R . .
C10 C 0.5488(4) 0.7688(3) 0.4115(2) 0.0194(5) Uani 1 1 d . . .
H10 H 0.6246 0.8196 0.3588 0.023 Uiso 1 1 calc R . .
C11 C 0.1023(4) 0.3988(3) 0.5975(2) 0.0215(5) Uani 1 1 d . . .
H11 H 0.0232 0.3452 0.6475 0.026 Uiso 1 1 calc R . .
C12 C 0.2126(4) 0.5372(3) 0.6400(2) 0.0205(5) Uani 1 1 d . . .
H12 H 0.2110 0.5788 0.7199 0.025 Uiso 1 1 calc R . .
H4A H 0.159(5) 0.595(3) 0.105(3) 0.031(10) Uiso 1 1 d . . .
H4B H 0.039(5) 0.486(3) 0.122(3) 0.022(9) Uiso 1 1 d . . .
O1S O 1.2255(3) 0.9480(2) 0.00860(19) 0.0229(4) Uani 1 1 d . . .
H1SA H 1.141(5) 0.917(4) 0.031(3) 0.037(12) Uiso 1 1 d . . .
H1SB H 1.233(5) 1.010(4) -0.022(3) 0.035(10) Uiso 1 1 d . . .
O2S O 0.4880(3) 0.9329(2) 0.19552(19) 0.0272(4) Uani 1 1 d . . .
H2SA H 0.499(5) 0.861(4) 0.171(3) 0.031(10) Uiso 1 1 d . . .
H2SB H 0.444(5) 0.954(3) 0.142(3) 0.030(10) Uiso 1 1 d . . .
O3S O 0.2300(3) 0.6764(2) -0.06096(17) 0.0202(4) Uani 1 1 d . . .
H3SA H 0.364(9) 0.698(5) -0.058(5) 0.11(2) Uiso 1 1 d . . .
H3SB H 0.238(6) 0.749(4) -0.053(3) 0.043(12) Uiso 1 1 d . . .
O4S O 0.1391(3) 0.8716(2) 0.29577(19) 0.0351(5) Uani 1 1 d D . .
H4SA H 0.250(4) 0.890(4) 0.266(3) 0.053 Uiso 1 1 d D . .
H4SB H 0.051(4) 0.852(4) 0.234(2) 0.053 Uiso 1 1 d D . .

loop_
_atom_site_aniso_label
_atom_site_aniso_U_11
_atom_site_aniso_U_22
_atom_site_aniso_U_33
_atom_site_aniso_U_23
_atom_site_aniso_U_13
_atom_site_aniso_U_12
Cu1 0.01219(16) 0.01397(16) 0.01043(15) 0.00134(11) 0.00105(11) 0.00364(12)
Se1 0.01109(13) 0.01270(13) 0.01198(13) 0.00167(9) 0.00069(9) 0.00430(9)
O1 0.0150(8) 0.0139(8) 0.0161(8) 0.0018(7) 0.0060(6) 0.0036(7)
O2 0.0163(8) 0.0185(9) 0.0112(8) 0.0020(6) -0.0006(6) 0.0077(7)
O3 0.0154(9) 0.0146(8) 0.0208(9) 0.0010(7) 0.0015(7) 0.0014(7)
O4 0.0153(10) 0.0226(11) 0.0205(10) 0.0068(9) -0.0005(8) 0.0047(9)
N1 0.0126(10) 0.0171(10) 0.0126(9) 0.0025(8) -0.0004(8) 0.0055(8)
N2 0.0138(10) 0.0176(10) 0.0133(9) 0.0020(8) -0.0003(8) 0.0068(8)
C1 0.0174(12) 0.0202(13) 0.0156(12) 0.0015(10) -0.0005(9) 0.0065(10)
C2 0.0178(13) 0.0196(13) 0.0247(13) 0.0056(11) -0.0009(10) 0.0026(11)
C3 0.0156(12) 0.0253(14) 0.0250(13) 0.0130(11) 0.0039(10) 0.0055(11)
C4 0.0139(12) 0.0245(13) 0.0163(11) 0.0079(10) 0.0023(9) 0.0095(10)
C5 0.0115(11) 0.0215(12) 0.0130(11) 0.0039(9) 0.0001(9) 0.0101(10)
C6 0.0119(11) 0.0216(12) 0.0125(11) 0.0016(9) -0.0011(9) 0.0093(10)
C7 0.0169(12) 0.0255(13) 0.0151(11) 0.0021(10) 0.0008(9) 0.0136(11)
C8 0.0235(13) 0.0278(14) 0.0141(12) -0.0028(10) -0.0031(10) 0.0151(11)
C9 0.0239(13) 0.0199(13) 0.0216(13) -0.0011(10) -0.0055(10) 0.0099(11)
C10 0.0182(12) 0.0214(13) 0.0169(12) 0.0023(10) -0.0028(9) 0.0070(10)
C11 0.0201(13) 0.0349(15) 0.0163(12) 0.0107(11) 0.0069(10) 0.0152(12)
C12 0.0218(13) 0.0336(15) 0.0121(11) 0.0051(10) 0.0029(10) 0.0173(12)
O1S 0.0201(11) 0.0216(11) 0.0301(11) 0.0102(9) 0.0054(8) 0.0089(9)
O2S 0.0307(11) 0.0252(11) 0.0264(11) 0.0001(9) -0.0039(9) 0.0148(9)
O3S 0.0175(10) 0.0179(10) 0.0241(10) 0.0024(8) 0.0001(7) 0.0064(8)
O4S 0.0360(13) 0.0354(12) 0.0304(11) 0.0073(10) 0.0038(9) 0.0085(10)

loop_
_atom_type_symbol
_atom_type_description
_atom_type_scat_dispersion_real
_atom_type_scat_dispersion_imag
_atom_type_scat_source
C C 0.0033 0.0016 'International Tables Vol C Tables 4.2.6.8 and 6.1.1.4'
H H 0.0000 0.0000 'International Tables Vol C Tables 4.2.6.8 and 6.1.1.4'
N N 0.0061 0.0033 'International Tables Vol C Tables 4.2.6.8 and 6.1.1.4'
O O 0.0106 0.0060 'International Tables Vol C Tables 4.2.6.8 and 6.1.1.4'
Se Se -0.0929 2.2259 'International Tables Vol C Tables 4.2.6.8 and 6.1.1.4'
Cu Cu 0.3201 1.2651 'International Tables Vol C Tables 4.2.6.8 and 6.1.1.4'

loop_
_geom_angle_atom_site_label_1
_geom_angle_atom_site_label_2
_geom_angle_atom_site_label_3
_geom_angle
_geom_angle_site_symmetry_1
_geom_angle_site_symmetry_3
_geom_angle_publ_flag
O1 Cu1 O2 95.37(7) . 2_665 ?
O1 Cu1 N1 171.22(7) . . ?
O2 Cu1 N1 93.39(7) 2_665 . ?
O1 Cu1 N2 89.71(7) . . ?
O2 Cu1 N2 161.69(7) 2_665 . ?
N1 Cu1 N2 81.74(8) . . ?
O1 Cu1 O4 89.81(8) . . ?
O2 Cu1 O4 102.80(7) 2_665 . ?
N1 Cu1 O4 88.90(8) . . ?
N2 Cu1 O4 94.78(7) . . ?
O3 Se1 O1 100.03(8) . . ?
O3 Se1 O2 102.87(8) . . ?
O1 Se1 O2 100.72(8) . . ?
Se1 O1 Cu1 121.75(9) . . ?
Se1 O2 Cu1 119.59(9) . 2_665 ?
C1 N1 C5 118.0(2) . . ?
C1 N1 Cu1 128.76(16) . . ?
C5 N1 Cu1 112.85(16) . . ?
C10 N2 C6 118.6(2) . . ?
C10 N2 Cu1 129.02(17) . . ?
C6 N2 Cu1 112.37(16) . . ?
N1 C1 C2 122.2(2) . . ?
C3 C2 C1 119.4(2) . . ?
C2 C3 C4 120.0(2) . . ?
C3 C4 C5 117.0(2) . . ?
C3 C4 C11 124.7(2) . . ?
C5 C4 C11 118.2(2) . . ?
N1 C5 C4 123.3(2) . . ?
N1 C5 C6 116.0(2) . . ?
C4 C5 C6 120.6(2) . . ?
N2 C6 C7 122.9(2) . . ?
N2 C6 C5 116.9(2) . . ?
C7 C6 C5 120.2(2) . . ?
C8 C7 C6 117.3(2) . . ?
C8 C7 C12 124.8(2) . . ?
C6 C7 C12 118.0(2) . . ?
C9 C8 C7 119.1(2) . . ?
C8 C9 C10 119.9(2) . . ?
N2 C10 C9 122.2(2) . . ?
C12 C11 C4 121.0(2) . . ?
C11 C12 C7 121.9(2) . . ?

loop_
_geom_bond_atom_site_label_1
_geom_bond_atom_site_label_2
_geom_bond_distance
_geom_bond_site_symmetry_2
_geom_bond_publ_flag
Cu1 O1 1.9341(16) . ?
Cu1 O2 1.9633(16) 2_665 ?
Cu1 N1 2.0206(19) . ?
Cu1 N2 2.023(2) . ?
Cu1 O4 2.2613(19) . ?
Se1 O3 1.6718(17) . ?
Se1 O1 1.7054(16) . ?
Se1 O2 1.7179(16) . ?
O2 Cu1 1.9633(17) 2_665 ?
N1 C1 1.327(3) . ?
N1 C5 1.362(3) . ?
N2 C10 1.320(3) . ?
N2 C6 1.361(3) . ?
C1 C2 1.406(3) . ?
C2 C3 1.364(4) . ?
C3 C4 1.397(3) . ?
C4 C5 1.397(3) . ?
C4 C11 1.449(3) . ?
C5 C6 1.434(3) . ?
C6 C7 1.409(3) . ?
C7 C8 1.407(4) . ?
C7 C12 1.439(4) . ?
C8 C9 1.370(4) . ?
C9 C10 1.409(4) . ?
C11 C12 1.346(4) . ?

loop_
_geom_hbond_atom_site_label_D
_geom_hbond_atom_site_label_H
_geom_hbond_atom_site_label_A
_geom_hbond_distance_DH
_geom_hbond_distance_HA
_geom_hbond_distance_DA
_geom_hbond_angle_DHA
_geom_hbond_site_symmetry_A
O4 H4A O3S 0.70(3) 2.22(3) 2.893(3) 161(4) .
O4 H4B O3S 0.74(3) 2.08(3) 2.810(3) 174(3) 2_565
O1S H1SA O3 0.69(4) 2.07(4) 2.756(3) 170(4) .
O1S H1SB O3 0.76(4) 2.11(4) 2.813(3) 155(3) 2_775
O2S H2SA O1 0.78(3) 2.09(4) 2.841(3) 164(3) .
O2S H2SB O1S 0.77(3) 2.12(3) 2.841(3) 157(3) 1_455
O3S H3SA O2 0.93(6) 1.98(6) 2.824(3) 149(5) .
O3S H3SB O1S 0.71(4) 2.07(4) 2.768(3) 166(4) 1_455
O4S H4SA O2S 0.882(18) 1.936(19) 2.817(3) 178(4) .
O4S H4SB O3 0.874(18) 2.12(2) 2.985(3) 171(3) 1_455
